data_4124309
loop_
_publ_author_name
'White, Derick R.'
'Hutt, Johnathon T.'
'Wolfe, John P.'

_publ_section_title
;
 Asymmetric Pd-Catalyzed Alkene Carboamination Reactions for the Synthesis
 of 2-Aminoindane Derivatives.
;
_journal_issue 35
_journal_name_full 'Journal of the American Chemical Society'
_journal_page_first 11246
_journal_page_last 11249
_journal_paper_doi 10.1021/jacs.5b07203
_journal_volume 137
_journal_year 2015
_chemical_absolute_configuration ad
_chemical_formula_moiety 'C17 H19 Br N'
_chemical_formula_sum 'C17 H19 Br N'
_chemical_formula_weight 317.24
_space_group_crystal_system monoclinic
_space_group_IT_number 5
_space_group_name_Hall 'C 2y'
_space_group_name_H-M_alt 'C 1 2 1'
_symmetry_space_group_name_Hall 'C 2y'
_symmetry_space_group_name_H-M 'C 1 2 1'
_atom_sites_solution_hydrogens mixed
_atom_sites_solution_primary direct
_atom_sites_solution_secondary difmap
_audit_creation_method SHELXL-2014/6
_cell_angle_alpha 90
_cell_angle_beta 116.571(8)
_cell_angle_gamma 90
_cell_formula_units_Z 4
_cell_length_a 21.7101(5)
_cell_length_b 7.15570(10)
_cell_length_c 10.9015(8)
_cell_measurement_reflns_used 8312
_cell_measurement_temperature 273(2)
_cell_measurement_theta_max 68.20
_cell_measurement_theta_min 4.50
_cell_volume 1514.69(16)
_computing_cell_refinement 'CrystalClear-SM Expert 2.0 r16'
_computing_data_collection 'CrystalClear-SM Expert 2.0 r16 (Rigaku, 2014)'
_computing_data_reduction 'CrystalClear-SM Expert 2.0 r16'
_computing_molecular_graphics 'Bruker SHELXTL'
_computing_publication_material 'Bruker SHELXTL'
_computing_structure_refinement 'SHELXL-2014/6 (Sheldrick, 2014)'
_computing_structure_solution 'SHELXT (Sheldrick, 2014)'
_diffrn_ambient_temperature 273(2)
_diffrn_detector_area_resol_mean 14.629
_diffrn_measured_fraction_theta_full 0.998
_diffrn_measured_fraction_theta_max 0.997
_diffrn_measurement_device_type 'Rigaku Saturn944+ CCD'
_diffrn_measurement_method \w
_diffrn_radiation_type CuK\a
_diffrn_radiation_wavelength 1.54178
_diffrn_reflns_av_R_equivalents 0.0457
_diffrn_reflns_av_unetI/netI 0.0480
_diffrn_reflns_laue_measured_fraction_full 0.998
_diffrn_reflns_laue_measured_fraction_max 0.997
_diffrn_reflns_limit_h_max 26
_diffrn_reflns_limit_h_min -25
_diffrn_reflns_limit_k_max 8
_diffrn_reflns_limit_k_min -8
_diffrn_reflns_limit_l_max 12
_diffrn_reflns_limit_l_min -13
_diffrn_reflns_number 11435
_diffrn_reflns_point_group_measured_fraction_full 0.972
_diffrn_reflns_point_group_measured_fraction_max 0.970
_diffrn_reflns_theta_full 67.679
_diffrn_reflns_theta_max 68.202
_diffrn_reflns_theta_min 4.535
_diffrn_source 'micro-focus rotating anode'
_exptl_absorpt_coefficient_mu 3.569
_exptl_absorpt_correction_T_max 0.836
_exptl_absorpt_correction_T_min 0.702
_exptl_absorpt_correction_type multi-scan
_exptl_absorpt_process_details
;
    Higashi, T. (1995). Program for Absorption Correction.
    Rigaku Corporation, Tokyo, Japan.
;
_exptl_crystal_colour colorless
_exptl_crystal_density_diffrn 1.391
_exptl_crystal_density_method 'not measured'
_exptl_crystal_description plate
_exptl_crystal_F_000 652
_exptl_crystal_size_max 0.120
_exptl_crystal_size_mid 0.080
_exptl_crystal_size_min 0.050
_refine_diff_density_max 0.468
_refine_diff_density_min -0.268
_refine_diff_density_rms 0.068
_refine_ls_abs_structure_details
; 
 Flack x determined using 1020 quotients [(I+)-(I-)]/[(I+)+(I-)] 
 (Parsons, Flack and Wagner, Acta Cryst. B69 (2013) 249-259). 
;
_refine_ls_abs_structure_Flack 0.020(19)
_refine_ls_extinction_coef 0.0035(5)
_refine_ls_extinction_expression Fc^*^=kFc[1+0.001xFc^2^\l^3^/sin(2\q)]^-1/4^
_refine_ls_extinction_method SHELXL
_refine_ls_goodness_of_fit_ref 1.043
_refine_ls_hydrogen_treatment mixed
_refine_ls_matrix_type full
_refine_ls_number_parameters 177
_refine_ls_number_reflns 2701
_refine_ls_number_restraints 1
_refine_ls_restrained_S_all 1.043
_refine_ls_R_factor_all 0.0448
_refine_ls_R_factor_gt 0.0418
_refine_ls_shift/su_max 0.000
_refine_ls_shift/su_mean 0.000
_refine_ls_structure_factor_coef Fsqd
_refine_ls_weighting_details 'w=1/[\s^2^(Fo^2^)+(0.0742P)^2^+0.1633P] where P=(Fo^2^+2Fc^2^)/3'
_refine_ls_weighting_scheme calc
_refine_ls_wR_factor_gt 0.1083
_refine_ls_wR_factor_ref 0.1112
_reflns_Friedel_coverage 0.790
_reflns_friedel_fraction_full 0.941
_reflns_friedel_fraction_max 0.938
_reflns_number_gt 2501
_reflns_number_total 2701
_reflns_threshold_expression 'I > 2\s(I)'
_cod_data_source_file ja5b07203_si_002.cif
_cod_data_source_block dw1a
_cod_depositor_comments 'Adding full bibliography for 4124309.cif.'
_cod_original_cell_volume 1514.69(15)
_cod_database_code 4124309
_shelx_space_group_comment
; 
The symmetry employed for this shelxl refinement is uniquely defined 
by the following loop, which should always be used as a source of 
symmetry information in preference to the above space-group names. 
They are only intended as comments. 
;
_shelx_estimated_absorpt_t_min 0.674
_shelx_estimated_absorpt_t_max 0.842
_shelxl_version_number 2014/6

loop_
_space_group_symop_operation_xyz
'x, y, z'
'-x, y, -z'
'x+1/2, y+1/2, z'
'-x+1/2, y+1/2, -z'

loop_
_atom_site_label
_atom_site_type_symbol
_atom_site_fract_x
_atom_site_fract_y
_atom_site_fract_z
_atom_site_U_iso_or_equiv
_atom_site_adp_type
_atom_site_occupancy
_atom_site_site_symmetry_order
_atom_site_calc_flag
_atom_site_refinement_flags_posn
_atom_site_refinement_flags_adp
N1 N 0.1268(2) 0.5774(7) 0.3093(5) 0.0555(11) Uani 1 1 d . .
H1 H 0.126(4) 0.451(13) 0.292(9) 0.09(2) Uiso 1 1 d . .
Br1 Br 0.13444(3) 0.13575(15) 0.33795(5) 0.0674(3) Uani 1 1 d . .
C1 C 0.1589(3) 0.6354(19) 0.4582(5) 0.0648(11) Uani 1 1 d . .
H1A H 0.1728 0.7655 0.4682 0.078 Uiso 1 1 calc R U
H1B H 0.1988 0.5590 0.5123 0.078 Uiso 1 1 calc R U
C2 C 0.1027(4) 0.6053(17) 0.5016(8) 0.089(3) Uani 1 1 d . .
H2A H 0.1083 0.4850 0.5463 0.106 Uiso 1 1 calc R U
H2B H 0.1042 0.7021 0.5652 0.106 Uiso 1 1 calc R U
C3 C 0.0358(4) 0.612(3) 0.3747(10) 0.104(3) Uani 1 1 d . .
H3 H -0.0080 0.6084 0.3703 0.125 Uiso 1 1 calc R U
C4 C 0.0526(3) 0.6273(18) 0.2548(6) 0.0755(14) Uani 1 1 d . .
H4A H 0.0243 0.5419 0.1823 0.091 Uiso 1 1 calc R U
H4B H 0.0445 0.7535 0.2184 0.091 Uiso 1 1 calc R U
C5 C 0.1617(3) 0.6505(12) 0.2305(5) 0.0584(12) Uani 1 1 d . .
H5 H 0.1600 0.7873 0.2317 0.070 Uiso 1 1 calc R U
C6 C 0.1295(4) 0.5853(8) 0.0796(6) 0.0671(16) Uani 1 1 d . .
H6A H 0.1102 0.4609 0.0694 0.080 Uiso 1 1 calc R U
H6B H 0.0941 0.6710 0.0203 0.080 Uiso 1 1 calc R U
C7 C 0.1909(4) 0.5876(7) 0.0500(6) 0.0634(15) Uani 1 1 d . .
C8 C 0.1909(5) 0.5842(9) -0.0793(7) 0.080(2) Uani 1 1 d . .
H8 H 0.1496 0.5814 -0.1593 0.096 Uiso 1 1 calc R U
C9 C 0.2524(5) 0.5852(9) -0.0854(7) 0.083(2) Uani 1 1 d . .
H9 H 0.2524 0.5840 -0.1707 0.100 Uiso 1 1 calc R U
C10 C 0.3157(4) 0.5878(7) 0.0338(7) 0.0692(18) Uani 1 1 d . .
C11 C 0.3805(5) 0.5894(9) 0.0313(9) 0.085(2) Uani 1 1 d . .
H11 H 0.3817 0.5864 -0.0528 0.102 Uiso 1 1 calc R U
C12 C 0.4401(5) 0.5951(12) 0.1470(10) 0.087(3) Uani 1 1 d . .
H12 H 0.4816 0.5971 0.1415 0.105 Uiso 1 1 calc R U
C13 C 0.4403(4) 0.5979(12) 0.2758(9) 0.084(2) Uani 1 1 d . .
H13 H 0.4819 0.6020 0.3551 0.101 Uiso 1 1 calc R U
C14 C 0.3796(3) 0.5947(9) 0.2853(7) 0.0684(18) Uani 1 1 d . .
H14 H 0.3803 0.5954 0.3712 0.082 Uiso 1 1 calc R U
C15 C 0.3154(4) 0.5902(7) 0.1653(6) 0.0617(16) Uani 1 1 d . .
C16 C 0.2511(3) 0.5910(6) 0.1667(6) 0.0579(14) Uani 1 1 d . .
C17 C 0.2377(3) 0.5903(8) 0.2915(6) 0.0608(17) Uani 1 1 d . .
H17A H 0.2673 0.6785 0.3601 0.073 Uiso 1 1 calc R U
H17B H 0.2444 0.4668 0.3320 0.073 Uiso 1 1 calc R U

loop_
_atom_site_aniso_label
_atom_site_aniso_U_11
_atom_site_aniso_U_22
_atom_site_aniso_U_33
_atom_site_aniso_U_23
_atom_site_aniso_U_13
_atom_site_aniso_U_12
N1 0.061(3) 0.041(3) 0.056(3) 0.0012(16) 0.019(2) 0.0013(16)
Br1 0.0916(5) 0.0469(3) 0.0603(4) 0.0014(3) 0.0311(3) 0.0018(4)
C1 0.072(3) 0.063(3) 0.054(3) -0.005(5) 0.023(2) -0.002(5)
C2 0.095(5) 0.099(8) 0.086(4) 0.001(5) 0.052(4) 0.006(5)
C3 0.074(4) 0.136(10) 0.109(6) 0.014(8) 0.046(4) 0.013(7)
C4 0.059(3) 0.072(4) 0.080(4) 0.007(5) 0.018(3) 0.010(5)
C5 0.070(3) 0.047(3) 0.053(2) 0.001(3) 0.022(2) -0.006(3)
C6 0.078(4) 0.054(4) 0.051(3) 0.000(2) 0.013(3) -0.001(2)
C7 0.092(4) 0.042(3) 0.049(3) 0.001(2) 0.025(3) 0.001(2)
C8 0.114(5) 0.066(5) 0.047(3) -0.002(2) 0.025(3) 0.003(3)
C9 0.144(7) 0.058(4) 0.058(4) -0.001(3) 0.055(5) 0.000(3)
C10 0.112(5) 0.043(4) 0.063(4) 0.000(2) 0.049(4) -0.001(3)
C11 0.135(7) 0.063(5) 0.092(5) -0.002(3) 0.082(6) 0.002(4)
C12 0.105(5) 0.075(7) 0.108(6) 0.002(4) 0.071(5) 0.002(4)
C13 0.094(5) 0.072(7) 0.098(5) 0.000(4) 0.053(4) 0.000(4)
C14 0.077(4) 0.063(5) 0.068(4) 0.003(3) 0.034(3) 0.001(3)
C15 0.091(4) 0.043(4) 0.056(3) 0.003(2) 0.037(3) 0.001(2)
C16 0.081(4) 0.041(3) 0.047(3) 0.0012(18) 0.025(3) -0.001(2)
C17 0.067(3) 0.065(5) 0.046(3) 0.002(2) 0.021(3) -0.003(2)

loop_
_atom_type_symbol
_atom_type_description
_atom_type_scat_dispersion_real
_atom_type_scat_dispersion_imag
_atom_type_scat_source
C C 0.0181 0.0091 'International Tables Vol C Tables 4.2.6.8 and 6.1.1.4'
H H 0.0000 0.0000 'International Tables Vol C Tables 4.2.6.8 and 6.1.1.4'
N N 0.0311 0.0180 'International Tables Vol C Tables 4.2.6.8 and 6.1.1.4'
Br Br -0.6763 1.2805 'International Tables Vol C Tables 4.2.6.8 and 6.1.1.4'

loop_
_geom_angle_atom_site_label_1
_geom_angle_atom_site_label_2
_geom_angle_atom_site_label_3
_geom_angle
C5 N1 C4 115.4(5)
C5 N1 C1 114.8(5)
C4 N1 C1 105.1(5)
C5 N1 H1 102(5)
C4 N1 H1 103(4)
C1 N1 H1 116(6)
N1 C1 C2 104.4(6)
N1 C1 H1A 110.9
C2 C1 H1A 110.9
N1 C1 H1B 110.9
C2 C1 H1B 110.9
H1A C1 H1B 108.9
C3 C2 C1 107.0(6)
C3 C2 H2A 110.3
C1 C2 H2A 110.3
C3 C2 H2B 110.3
C1 C2 H2B 110.3
H2A C2 H2B 108.6
C2 C3 C4 107.1(6)
C2 C3 H3 126.5
C4 C3 H3 126.5
N1 C4 C3 105.9(6)
N1 C4 H4A 110.6
C3 C4 H4A 110.6
N1 C4 H4B 110.6
C3 C4 H4B 110.6
H4A C4 H4B 108.7
N1 C5 C17 112.4(5)
N1 C5 C6 114.1(5)
C17 C5 C6 105.2(5)
N1 C5 H5 108.3
C17 C5 H5 108.3
C6 C5 H5 108.3
C7 C6 C5 101.7(5)
C7 C6 H6A 111.4
C5 C6 H6A 111.4
C7 C6 H6B 111.4
C5 C6 H6B 111.4
H6A C6 H6B 109.3
C16 C7 C8 120.5(6)
C16 C7 C6 111.9(5)
C8 C7 C6 127.6(6)
C9 C8 C7 119.1(7)
C9 C8 H8 120.5
C7 C8 H8 120.5
C8 C9 C10 121.8(6)
C8 C9 H9 119.1
C10 C9 H9 119.1
C9 C10 C11 123.3(6)
C9 C10 C15 118.9(6)
C11 C10 C15 117.8(7)
C12 C11 C10 121.9(6)
C12 C11 H11 119.0
C10 C11 H11 119.0
C11 C12 C13 120.7(7)
C11 C12 H12 119.7
C13 C12 H12 119.7
C14 C13 C12 120.2(8)
C14 C13 H13 119.9
C12 C13 H13 119.9
C13 C14 C15 120.8(6)
C13 C14 H14 119.6
C15 C14 H14 119.6
C16 C15 C14 124.1(5)
C16 C15 C10 117.3(6)
C14 C15 C10 118.5(6)
C7 C16 C15 122.4(5)
C7 C16 C17 110.6(5)
C15 C16 C17 127.0(5)
C16 C17 C5 102.2(5)
C16 C17 H17A 111.3
C5 C17 H17A 111.3
C16 C17 H17B 111.3
C5 C17 H17B 111.3
H17A C17 H17B 109.2

loop_
_geom_bond_atom_site_label_1
_geom_bond_atom_site_label_2
_geom_bond_distance
N1 C5 1.473(7)
N1 C4 1.490(8)
N1 C1 1.510(7)
N1 H1 0.92(9)
C1 C2 1.510(9)
C1 H1A 0.9700
C1 H1B 0.9700
C2 C3 1.493(13)
C2 H2A 0.9700
C2 H2B 0.9700
C3 C4 1.510(10)
C3 H3 0.9300
C4 H4A 0.9700
C4 H4B 0.9700
C5 C17 1.539(9)
C5 C6 1.544(8)
C5 H5 0.9800
C6 C7 1.505(9)
C6 H6A 0.9700
C6 H6B 0.9700
C7 C16 1.356(9)
C7 C8 1.410(8)
C8 C9 1.366(12)
C8 H8 0.9300
C9 C10 1.407(12)
C9 H9 0.9300
C10 C11 1.419(11)
C10 C15 1.436(8)
C11 C12 1.344(13)
C11 H11 0.9300
C12 C13 1.402(11)
C12 H12 0.9300
C13 C14 1.367(10)
C13 H13 0.9300
C14 C15 1.423(10)
C14 H14 0.9300
C15 C16 1.403(9)
C16 C17 1.512(7)
C17 H17A 0.9700
C17 H17B 0.9700

loop_
_geom_hbond_atom_site_label_D
_geom_hbond_atom_site_label_H
_geom_hbond_atom_site_label_A
_geom_hbond_distance_DH
_geom_hbond_distance_HA
_geom_hbond_distance_DA
_geom_hbond_angle_DHA
N1 H1 Br1 0.92(9) 2.30(10) 3.173(5) 158(7)

loop_
_geom_torsion_atom_site_label_1
_geom_torsion_atom_site_label_2
_geom_torsion_atom_site_label_3
_geom_torsion_atom_site_label_4
_geom_torsion
C5 N1 C1 C2 160.5(8)
C4 N1 C1 C2 32.7(11)
N1 C1 C2 C3 -23.5(13)
C1 C2 C3 C4 5.5(15)
C5 N1 C4 C3 -156.9(9)
C1 N1 C4 C3 -29.5(13)
C2 C3 C4 N1 14.9(15)
C4 N1 C5 C17 -179.0(7)
C1 N1 C5 C17 58.6(8)
C4 N1 C5 C6 -59.2(9)
C1 N1 C5 C6 178.3(7)
N1 C5 C6 C7 -151.1(5)
C17 C5 C6 C7 -27.4(6)
C5 C6 C7 C16 17.2(6)
C5 C6 C7 C8 -163.6(6)
C16 C7 C8 C9 -0.2(8)
C6 C7 C8 C9 -179.4(6)
C7 C8 C9 C10 0.5(9)
C8 C9 C10 C11 -179.8(6)
C8 C9 C10 C15 -0.2(9)
C9 C10 C11 C12 178.9(7)
C15 C10 C11 C12 -0.8(9)
C10 C11 C12 C13 0.6(12)
C11 C12 C13 C14 0.1(13)
C12 C13 C14 C15 -0.6(11)
C13 C14 C15 C16 -178.5(6)
C13 C14 C15 C10 0.4(9)
C9 C10 C15 C16 -0.4(7)
C11 C10 C15 C16 179.2(5)
C9 C10 C15 C14 -179.4(5)
C11 C10 C15 C14 0.2(8)
C8 C7 C16 C15 -0.4(8)
C6 C7 C16 C15 178.8(4)
C8 C7 C16 C17 -178.9(5)
C6 C7 C16 C17 0.4(6)
C14 C15 C16 C7 179.7(5)
C10 C15 C16 C7 0.8(7)
C14 C15 C16 C17 -2.1(8)
C10 C15 C16 C17 178.9(5)
C7 C16 C17 C5 -17.9(6)
C15 C16 C17 C5 163.8(5)
N1 C5 C17 C16 152.5(5)
C6 C5 C17 C16 27.7(6)
